data_1575587
loop_
_publ_author_name
'Wei, Suosu'
'Zhang, Shengfeng'
'Xu, Zhong'
'Liao, Chen'
'Wei, Yongbiao'
'Deng, Chunxia'
'Song, Jian'
'Huang, Jin'

_publ_section_title
;
 Synthesis of Single-Atom Catalysts with Reactive Oxygen
 Species-Scavenging Activity by the Dynamic Crystal Structure Transition
 of Coordination Polymers
;
_journal_name_full 'Materials Horizons'
_journal_paper_doi 10.1039/D5MH01016K
_journal_year 2025
_chemical_formula_moiety 'C10.419 H9.354 Cu F4 N O4.419, 0.5(C2 H3 N)'
_chemical_formula_sum 'C11.41 H10.79 Cu F4 N1.5 O4.41'
_chemical_formula_weight 379.02
_space_group_crystal_system monoclinic
_space_group_IT_number 12
_space_group_name_Hall '-I 2y'
_space_group_name_H-M_alt 'I 1 2/m 1'
_atom_sites_solution_hydrogens mixed
_atom_sites_solution_primary dual
_audit_creation_date 2024-02-21
_audit_creation_method
;
Olex2 1.5
(compiled 2023.08.24 svn.re1ec1418 for OlexSys, GUI svn.r6817)
;
_audit_update_record
;
2024-09-29 deposited with the CCDC.	2025-08-29 downloaded from the CCDC.
;
_cell_angle_alpha 90
_cell_angle_beta 95.177(5)
_cell_angle_gamma 90
_cell_formula_units_Z 4
_cell_length_a 10.9771(6)
_cell_length_b 15.6277(9)
_cell_length_c 11.2385(5)
_cell_measurement_reflns_used 4318
_cell_measurement_temperature 293(2)
_cell_measurement_theta_max 28.3650
_cell_measurement_theta_min 4.1290
_cell_volume 1920.06(18)
_computing_cell_refinement 'CrysAlisPro 1.171.41.104a (Rigaku OD, 2021)'
_computing_data_collection 'CrysAlisPro 1.171.41.104a (Rigaku OD, 2021)'
_computing_data_reduction 'CrysAlisPro 1.171.41.104a (Rigaku OD, 2021)'
_computing_molecular_graphics 'Olex2 1.5 (Dolomanov et al., 2009)'
_computing_publication_material 'Olex2 1.5 (Dolomanov et al., 2009)'
_computing_structure_refinement 'SHELXL 2014/7 (Sheldrick, 2015)'
_computing_structure_solution 'SHELXT 2014/4 (Sheldrick, 2014)'
_diffrn_ambient_temperature 293(2)
_diffrn_detector 'CCD plate'
_diffrn_detector_area_resol_mean 15.9784
_diffrn_detector_type Eos
_diffrn_measured_fraction_theta_full 0.995
_diffrn_measured_fraction_theta_max 0.890
_diffrn_measurement_details
;
List of Runs (angles in degrees, time in seconds):

  # Type    Start    End  Width  t~exp~   \w     \q     \k     \f   Frames
#--------------------------------------------------------------------------
  1  \w     39.00  94.00   1.00   50.00    --   17.69 178.00-150.00   55
  2  \w    -93.00  53.00   1.00   50.00    --  -19.65   0.00  30.00  146
  3  \w    -92.00   6.00   1.00   50.00    --  -19.65 -38.00 -30.00   98
  4  \w    -45.00  -8.00   1.00   50.00    --  -19.65  38.00  90.00   37
  5  \w    -42.00  10.00   1.00   50.00    --  -19.65 -77.00-120.00   52
;
_diffrn_measurement_device 'four-circle diffractometer'
_diffrn_measurement_device_type 'SuperNova, Single source at offset/far, Eos'
_diffrn_measurement_method '\w scans'
_diffrn_orient_matrix_type 'CrysAlisPro convention (1999,Acta A55,543-557)'
_diffrn_orient_matrix_UB_11 0.0364415000
_diffrn_orient_matrix_UB_12 -0.0072743000
_diffrn_orient_matrix_UB_13 0.0544532000
_diffrn_orient_matrix_UB_21 -0.0262751000
_diffrn_orient_matrix_UB_22 0.0364221000
_diffrn_orient_matrix_UB_23 0.0253375000
_diffrn_orient_matrix_UB_31 -0.0468722000
_diffrn_orient_matrix_UB_32 -0.0260513000
_diffrn_orient_matrix_UB_33 0.0201791000
_diffrn_radiation_monochromator mirror
_diffrn_radiation_probe x-ray
_diffrn_radiation_type 'Mo K\a'
_diffrn_radiation_wavelength 0.71073
_diffrn_reflns_av_R_equivalents 0.0422
_diffrn_reflns_av_unetI/netI 0.0459
_diffrn_reflns_Laue_measured_fraction_full 0.995
_diffrn_reflns_Laue_measured_fraction_max 0.890
_diffrn_reflns_limit_h_max 14
_diffrn_reflns_limit_h_min -14
_diffrn_reflns_limit_k_max 20
_diffrn_reflns_limit_k_min -20
_diffrn_reflns_limit_l_max 14
_diffrn_reflns_limit_l_min -14
_diffrn_reflns_number 7559
_diffrn_reflns_point_group_measured_fraction_full 0.995
_diffrn_reflns_point_group_measured_fraction_max 0.890
_diffrn_reflns_theta_full 25.242
_diffrn_reflns_theta_max 28.875
_diffrn_reflns_theta_min 3.728
_diffrn_source 'micro-focus sealed X-ray tube'
_diffrn_source_type 'SuperNova (Mo) X-ray Source'
_exptl_absorpt_coefficient_mu 1.187
_exptl_absorpt_correction_T_max 1.00000
_exptl_absorpt_correction_T_min 0.75704
_exptl_absorpt_correction_type multi-scan
_exptl_absorpt_process_details
;
CrysAlisPro 1.171.41.104a (Rigaku Oxford Diffraction, 2021)
Empirical absorption correction using spherical harmonics,
implemented in SCALE3 ABSPACK scaling algorithm.
;
_exptl_crystal_colour 'metallic green'
_exptl_crystal_colour_lustre metallic
_exptl_crystal_colour_primary green
_exptl_crystal_density_diffrn 1.311
_exptl_crystal_description block
_exptl_crystal_F_000 760
_exptl_crystal_size_max 0.25
_exptl_crystal_size_mid 0.25
_exptl_crystal_size_min 0.2
_refine_diff_density_max 0.925
_refine_diff_density_min -0.563
_refine_diff_density_rms 0.136
_refine_ls_extinction_method none
_refine_ls_goodness_of_fit_ref 1.112
_refine_ls_hydrogen_treatment constr
_refine_ls_matrix_type full
_refine_ls_number_parameters 167
_refine_ls_number_reflns 2333
_refine_ls_number_restraints 176
_refine_ls_restrained_S_all 1.099
_refine_ls_R_factor_all 0.0748
_refine_ls_R_factor_gt 0.0613
_refine_ls_shift/su_max 0.001
_refine_ls_shift/su_mean 0.000
_refine_ls_structure_factor_coef Fsqd
_refine_ls_weighting_details 'w=1/[\s^2^(Fo^2^)+(0.1240P)^2^+2.8822P] where P=(Fo^2^+2Fc^2^)/3'
_refine_ls_weighting_scheme calc
_refine_ls_wR_factor_gt 0.1865
_refine_ls_wR_factor_ref 0.1952
_reflns_Friedel_coverage 0.000
_reflns_number_gt 1953
_reflns_number_total 2333
_reflns_threshold_expression 'I > 2\s(I)'
_cod_data_source_file d5mh01016k2.cif
_cod_data_source_block 2021713-hj-pw-cu-f_autoaaa
_cod_original_formula_sum 'C11.41 H10.79 Cu F4 N1.50 O4.41'
_cod_database_code 1575587
_shelx_shelxl_version_number 2014/7
_shelx_space_group_comment
;
The symmetry employed for this shelxl refinement is uniquely defined
by the following loop, which should always be used as a source of
symmetry information in preference to the above space-group names.
They are only intended as comments.
;
_shelx_estimated_absorpt_t_max 0.797
_shelx_estimated_absorpt_t_min 0.756
_olex2_refinement_description
;
1. Fixed Uiso
 At 1.2 times of:
  All C(H) groups
 At 1.5 times of:
  All C(H,H,H) groups
2. Restrained distances
 N2-C7 = N2-C6
 1.5 with sigma of 0.02
 C10-C11
 1.4 with sigma of 0.02
 C9-C8
 1.45 with sigma of 0.02
 N2-C5
 1.4 with sigma of 0.02
 C11-N3
 1.25 with sigma of 0.02
 N1-C8
 1.25 with sigma of 0.02
 Cu1-N1 \\sim Cu1-O3
 with sigma of 0.02
3. Uiso/Uaniso restraints and constraints
N1 \\sim O3 \\sim C8 \\sim C5 \\sim N2 \\sim C9 \\sim C6 \\sim C7 \\sim N3
\\sim C11 \\sim C10: within 2A with sigma of 0.02 and sigma for terminal atoms
of 0.04 within 2A
Uanis(O3) \\sim Ueq, Uanis(N1) \\sim Ueq, Uanis(C8) \\sim Ueq, Uanis(C5) \\sim
Ueq, Uanis(N2) \\sim Ueq, Uanis(C9) \\sim Ueq, Uanis(C6) \\sim Ueq, Uanis(C7)
\\sim Ueq, Uanis(N3) \\sim Ueq, Uanis(C11) \\sim Ueq, Uanis(C10) \\sim Ueq:
with sigma of 0.02 and sigma for terminal atoms of 0.04
4. Others
 Sof(H9A)=Sof(H9B)=Sof(H9C)=1-FVAR(1)
 Sof(N1)=Sof(C8)=Sof(C9)=0.5*(1-FVAR(2))
 Sof(O3)=Sof(C5)=Sof(N2)=Sof(C7)=Sof(C6)=0.5*FVAR(2)
 Sof(H5)=Sof(H7A)=Sof(H7B)=Sof(H7C)=Sof(H6A)=Sof(H6B)=Sof(H6C)=FVAR(1)
 Fixed Sof: N3(0.25) C11(0.25) C10(0.25) H10A(0.25) H10B(0.25) H10C(0.25)
5.a Riding coordinates:
 C10(H10A,H10B,H10C)
5.b Aromatic/amide H refined with riding coordinates:
 C5(H5)
5.c Idealised Me refined as rotating group:
 C7(H7A,H7B,H7C), C6(H6A,H6B,H6C), C9(H9A,H9B,H9C)
;
_olex2_submission_special_instructions 'No special instructions were received'
_oxdiff_exptl_absorpt_empirical_details
;
Empirical correction (ABSPACK) includes:
- Absorption correction using spherical harmonics
- Frame scaling
;
_oxdiff_exptl_absorpt_empirical_full_max 4.207
_oxdiff_exptl_absorpt_empirical_full_min 0.383

loop_
_space_group_symop_operation_xyz
'x, y, z'
'-x, y, -z'
'x+1/2, y+1/2, z+1/2'
'-x+1/2, y+1/2, -z+1/2'
'-x, -y, -z'
'x, -y, z'
'-x+1/2, -y+1/2, -z+1/2'
'x+1/2, -y+1/2, z+1/2'

loop_
_atom_site_label
_atom_site_type_symbol
_atom_site_fract_x
_atom_site_fract_y
_atom_site_fract_z
_atom_site_U_iso_or_equiv
_atom_site_adp_type
_atom_site_occupancy
_atom_site_site_symmetry_order
_atom_site_calc_flag
_atom_site_refinement_flags_posn
_atom_site_refinement_flags_adp
_atom_site_refinement_flags_occupancy
_atom_site_disorder_assembly
_atom_site_disorder_group
Cu1 Cu 0.41402(6) 0.5000 0.57932(5) 0.0256(3) Uani 1 2 d DS T P . .
O2 O 0.4779(3) 0.4110(2) 0.3433(3) 0.0449(8) Uani 1 1 d . . . . .
O1 O 0.3357(3) 0.4120(2) 0.4745(3) 0.0471(8) Uani 1 1 d . . . . .
O3 O 0.299(4) 0.5000 0.718(3) 0.041(5) Uani 0.419(19) 2 d DS TU P A 1
F1 F 0.1503(4) 0.4080(2) 0.2551(4) 0.0850(13) Uani 1 1 d . . . . .
F2 F 0.4723(4) 0.2175(3) 0.3647(4) 0.0962(16) Uani 1 1 d . . . . .
C2 C 0.3140(4) 0.3156(3) 0.3136(4) 0.0375(9) Uani 1 1 d . . . . .
C1 C 0.3828(4) 0.3861(3) 0.3835(3) 0.0345(9) Uani 1 1 d . . . . .
C3 C 0.1999(5) 0.3293(3) 0.2549(5) 0.0523(13) Uani 1 1 d . . . . .
C4 C 0.3619(5) 0.2353(4) 0.3086(5) 0.0553(14) Uani 1 1 d . . . . .
C5 C 0.347(3) 0.5000 0.826(2) 0.062(5) Uani 0.419(19) 2 d DS TU P A 1
H5 H 0.4314 0.5000 0.8439 0.075 Uiso 0.84(4) 2 calc R U P A 1
N2 N 0.2693(18) 0.5000 0.9122(14) 0.077(5) Uani 0.419(19) 2 d DS TU P A 1
C7 C 0.344(3) 0.5000 1.0325(18) 0.122(10) Uani 0.419(19) 2 d DS TU P A 1
H7A H 0.3372 0.5549 1.0697 0.183 Uiso 0.419(19) 1 calc R U P A 1
H7B H 0.4279 0.4885 1.0215 0.183 Uiso 0.419(19) 1 calc R U P A 1
H7C H 0.3133 0.4566 1.0824 0.183 Uiso 0.419(19) 1 calc R U P A 1
C6 C 0.129(2) 0.5000 0.879(3) 0.126(11) Uani 0.419(19) 2 d DS TU P A 1
H6A H 0.1113 0.5243 0.8004 0.189 Uiso 0.419(19) 1 calc R U P A 1
H6B H 0.0894 0.5333 0.9358 0.189 Uiso 0.419(19) 1 calc R U P A 1
H6C H 0.0986 0.4423 0.8787 0.189 Uiso 0.419(19) 1 calc R U P A 1
N1 N 0.290(3) 0.512(3) 0.709(3) 0.041(5) Uani 0.290(10) 1 d D U P A -2
C8 C 0.308(2) 0.4723(15) 0.804(2) 0.060(4) Uani 0.290(10) 1 d D U P A -2
C9 C 0.236(3) 0.457(2) 0.897(2) 0.111(8) Uani 0.290(10) 1 d D U P A -2
H9A H 0.1778 0.4134 0.8741 0.166 Uiso 0.581(19) 1 calc R U P A -2
H9B H 0.1942 0.5091 0.9145 0.166 Uiso 0.581(19) 1 calc R U P A -2
H9C H 0.2870 0.4394 0.9665 0.166 Uiso 0.581(19) 1 calc R U P A -2
N3 N 0.021(5) 0.331(2) 0.511(6) 0.127(13) Uani 0.25 1 d D U P B -1
C11 C 0.085(4) 0.280(3) 0.573(4) 0.120(12) Uani 0.25 1 d D U P B -1
C10 C 0.046(4) 0.203(3) 0.514(5) 0.144(15) Uani 0.25 1 d D U P B -1
H10A H -0.0419 0.1976 0.5030 0.216 Uiso 0.25 1 d R U P B -1
H10B H 0.0792 0.1568 0.5624 0.216 Uiso 0.25 1 d R U P B -1
H10C H 0.0785 0.2022 0.4380 0.216 Uiso 0.25 1 d R U P B -1

loop_
_atom_site_aniso_label
_atom_site_aniso_U_11
_atom_site_aniso_U_22
_atom_site_aniso_U_33
_atom_site_aniso_U_23
_atom_site_aniso_U_13
_atom_site_aniso_U_12
Cu1 0.0308(4) 0.0206(4) 0.0240(3) 0.000 -0.0055(2) 0.000
O2 0.0518(19) 0.0401(19) 0.0422(16) -0.0154(13) 0.0011(13) -0.0143(16)
O1 0.0484(18) 0.0421(19) 0.0495(17) -0.0164(14) -0.0017(14) -0.0159(16)
O3 0.047(8) 0.049(11) 0.028(7) 0.000 0.005(7) 0.000
F1 0.092(3) 0.042(2) 0.112(3) -0.0254(19) -0.043(2) 0.0152(19)
F2 0.075(2) 0.062(2) 0.137(4) -0.030(2) -0.065(2) 0.014(2)
C2 0.046(2) 0.029(2) 0.0355(19) -0.0074(16) -0.0082(16) -0.0077(19)
C1 0.047(2) 0.0210(19) 0.0331(18) -0.0033(14) -0.0123(16) -0.0040(18)
C3 0.063(3) 0.029(2) 0.061(3) -0.014(2) -0.017(2) 0.004(2)
C4 0.052(3) 0.042(3) 0.066(3) -0.011(2) -0.024(2) -0.003(2)
C5 0.073(9) 0.068(10) 0.047(7) 0.000 0.009(7) 0.000
N2 0.105(10) 0.087(11) 0.046(7) 0.000 0.049(7) 0.000
C7 0.138(19) 0.18(2) 0.054(12) 0.000 0.017(13) 0.000
C6 0.128(19) 0.17(2) 0.092(15) 0.000 0.066(15) 0.000
N1 0.038(7) 0.045(11) 0.040(8) 0.003(6) 0.010(7) 0.014(7)
C8 0.067(8) 0.057(9) 0.059(8) 0.001(6) 0.025(7) 0.007(7)
C9 0.147(16) 0.114(16) 0.073(12) -0.018(12) 0.022(13) 0.007(14)
N3 0.11(3) 0.16(2) 0.13(2) -0.01(2) 0.08(2) -0.03(2)
C11 0.107(17) 0.139(19) 0.121(17) 0.012(15) 0.046(14) -0.002(15)
C10 0.13(3) 0.18(3) 0.13(2) 0.03(2) 0.02(2) 0.00(2)

loop_
_atom_type_symbol
_atom_type_description
_atom_type_scat_dispersion_real
_atom_type_scat_dispersion_imag
_atom_type_scat_source
C C 0.0033 0.0016 'International Tables Vol C Tables 4.2.6.8 and 6.1.1.4'
H H 0.0000 0.0000 'International Tables Vol C Tables 4.2.6.8 and 6.1.1.4'
Cu Cu 0.3201 1.2651 'International Tables Vol C Tables 4.2.6.8 and 6.1.1.4'
F F 0.0171 0.0103 'International Tables Vol C Tables 4.2.6.8 and 6.1.1.4'
N N 0.0061 0.0033 'International Tables Vol C Tables 4.2.6.8 and 6.1.1.4'
O O 0.0106 0.0060 'International Tables Vol C Tables 4.2.6.8 and 6.1.1.4'

loop_
_geom_angle_atom_site_label_1
_geom_angle_atom_site_label_2
_geom_angle_atom_site_label_3
_geom_angle
_geom_angle_site_symmetry_1
_geom_angle_site_symmetry_3
_geom_angle_publ_flag
O2 Cu1 Cu1 82.14(10) 2_656 5_666 ?
O2 Cu1 Cu1 82.14(10) 5_666 5_666 ?
O2 Cu1 O2 89.3(2) 5_666 2_656 ?
O2 Cu1 O3 92.9(10) 2_656 . ?
O2 Cu1 O3 92.9(9) 5_666 . ?
O2 Cu1 N1 91.8(14) 5_666 . ?
O2 Cu1 N1 99.1(8) 2_656 . ?
O1 Cu1 Cu1 84.16(10) . 5_666 ?
O1 Cu1 Cu1 84.16(10) 6_565 5_666 ?
O1 Cu1 O2 89.10(17) 6_565 5_666 ?
O1 Cu1 O2 166.29(14) 6_565 2_656 ?
O1 Cu1 O2 89.10(17) . 2_656 ?
O1 Cu1 O2 166.29(14) . 5_666 ?
O1 Cu1 O1 89.2(2) 6_565 . ?
O1 Cu1 O3 100.8(9) . . ?
O1 Cu1 O3 100.8(9) 6_565 . ?
O1 Cu1 N1 94.5(8) 6_565 . ?
O1 Cu1 N1 101.9(14) . . ?
O3 Cu1 Cu1 173.0(13) . 5_666 ?
N1 Cu1 Cu1 173.8(14) . 5_666 ?
C1 O2 Cu1 123.6(3) . 5_666 ?
C1 O1 Cu1 121.8(3) . . ?
C5 O3 Cu1 119(3) . . ?
C3 C2 C1 121.6(4) . . ?
C4 C2 C1 121.0(4) . . ?
C4 C2 C3 117.4(4) . . ?
O2 C1 O1 128.3(4) . . ?
O2 C1 C2 115.9(4) . . ?
O1 C1 C2 115.8(4) . . ?
F1 C3 C2 119.5(4) . . ?
F1 C3 C4 119.3(5) . 7 ?
C4 C3 C2 121.1(5) 7 . ?
F2 C4 C2 120.5(4) . . ?
F2 C4 C3 118.1(5) . 7 ?
C2 C4 C3 121.4(4) . 7 ?
O3 C5 H5 121.7 . . ?
O3 C5 N2 117(2) . . ?
N2 C5 H5 121.7 . . ?
C5 N2 C7 108(2) . . ?
C5 N2 C6 120.2(19) . . ?
C7 N2 C6 131.3(19) . . ?
N2 C7 H7A 109.5 . . ?
N2 C7 H7B 109.5 . . ?
N2 C7 H7C 109.5 . . ?
H7A C7 H7B 109.5 . . ?
H7A C7 H7C 109.5 . . ?
H7B C7 H7C 109.5 . . ?
N2 C6 H6A 109.5 . . ?
N2 C6 H6B 109.5 . . ?
N2 C6 H6C 109.5 . . ?
H6A C6 H6B 109.5 . . ?
H6A C6 H6C 109.5 . . ?
H6B C6 H6C 109.5 . . ?
C8 N1 Cu1 119.6(19) . . ?
N1 C8 C9 133(2) . . ?
C8 C9 H9A 109.5 . . ?
C8 C9 H9B 109.5 . . ?
C8 C9 H9C 109.5 . . ?
H9A C9 H9B 109.5 . . ?
H9A C9 H9C 109.5 . . ?
H9B C9 H9C 109.5 . . ?
N3 C11 C10 99(4) . . ?
C11 C10 H10A 113.4 . . ?
C11 C10 H10B 106.9 . . ?
C11 C10 H10C 108.1 . . ?
H10A C10 H10B 109.5 . . ?
H10A C10 H10C 109.5 . . ?
H10B C10 H10C 109.5 . . ?

loop_
_geom_bond_atom_site_label_1
_geom_bond_atom_site_label_2
_geom_bond_distance
_geom_bond_site_symmetry_2
_geom_bond_publ_flag
Cu1 Cu1 2.7111(12) 5_666 ?
Cu1 O2 1.978(3) 5_666 ?
Cu1 O2 1.978(3) 2_656 ?
Cu1 O1 1.958(3) 6_565 ?
Cu1 O1 1.958(3) . ?
Cu1 O3 2.096(12) . ?
Cu1 N1 2.089(12) . ?
O2 Cu1 1.978(3) 5_666 ?
O2 C1 1.237(5) . ?
O1 C1 1.254(5) . ?
O3 C5 1.27(4) . ?
F1 C3 1.345(6) . ?
F2 C4 1.344(6) . ?
C2 C1 1.515(5) . ?
C2 C3 1.379(6) . ?
C2 C4 1.362(7) . ?
C3 C4 1.379(7) 7 ?
C4 C3 1.379(7) 7 ?
C5 H5 0.9300 . ?
C5 N2 1.349(17) . ?
N2 C7 1.515(18) . ?
N2 C6 1.555(19) . ?
C7 H7A 0.9600 . ?
C7 H7B 0.9600 . ?
C7 H7C 0.9600 . ?
C6 H6A 0.9600 . ?
C6 H6B 0.9600 . ?
C6 H6C 0.9600 . ?
N1 C8 1.236(19) . ?
C8 C9 1.384(18) . ?
C9 H9A 0.9600 . ?
C9 H9B 0.9600 . ?
C9 H9C 0.9600 . ?
N3 C11 1.24(2) . ?
C11 C10 1.42(2) . ?
C10 H10A 0.9600 . ?
C10 H10B 0.9598 . ?
C10 H10C 0.9600 . ?

loop_
_geom_torsion_atom_site_label_1
_geom_torsion_atom_site_label_2
_geom_torsion_atom_site_label_3
_geom_torsion_atom_site_label_4
_geom_torsion
_geom_torsion_site_symmetry_1
_geom_torsion_site_symmetry_2
_geom_torsion_site_symmetry_3
_geom_torsion_site_symmetry_4
_geom_torsion_publ_flag
Cu1 O2 C1 O1 2.0(7) 5_666 . . . ?
Cu1 O2 C1 C2 -178.2(3) 5_666 . . . ?
Cu1 O1 C1 O2 -2.4(7) . . . . ?
Cu1 O1 C1 C2 177.8(3) . . . . ?
Cu1 O3 C5 N2 180.000(7) . . . . ?
Cu1 N1 C8 C9 -169(3) . . . . ?
O3 C5 N2 C7 180.000(8) . . . . ?
O3 C5 N2 C6 0.000(9) . . . . ?
C1 C2 C3 F1 2.9(8) . . . . ?
C1 C2 C3 C4 179.9(5) . . . 7 ?
C1 C2 C4 F2 -0.8(8) . . . . ?
C1 C2 C4 C3 -179.9(5) . . . 7 ?
C3 C2 C1 O2 -113.7(5) . . . . ?
C3 C2 C1 O1 66.1(6) . . . . ?
C3 C2 C4 F2 -179.4(6) . . . . ?
C3 C2 C4 C3 1.5(10) . . . 7 ?
C4 C2 C1 O2 67.8(6) . . . . ?
C4 C2 C1 O1 -112.5(5) . . . . ?
C4 C2 C3 F1 -178.5(5) . . . . ?
C4 C2 C3 C4 -1.5(10) . . . 7 ?
